data_7130113
loop_
_publ_author_name
'Puerta Lombardi, Braulio M.'
'Pezoulas, Ethan R.'
'Suvinen, Roope A.'
'Harrison, Alexander'
'Dubrawski, Zachary S.'
'Gelfand, Benjamin S.'
'Tuononen, Heikki M.'
'Roesler, Roland'

_publ_section_title
;
 Bis[cyclic (alkyl)(amino)carbene] isomers: Stable trans-bis(CAAC) versus
 facile olefin formation for cis-bis(CAAC)
;
_journal_name_full 'Chemical Communications'
_journal_paper_doi 10.1039/D2CC01476A
_journal_year 2022
_chemical_formula_moiety '2(C44 H64 N4), C2 H3 N'
_chemical_formula_sum 'C90 H131 N9'
_chemical_formula_weight 1339.03
_space_group_crystal_system triclinic
_space_group_IT_number 2
_space_group_name_Hall '-P 1'
_space_group_name_H-M_alt 'P -1'
_atom_sites_solution_hydrogens geom
_atom_sites_solution_primary dual
_audit_creation_date 2021-07-22
_audit_creation_method
;
Olex2 1.3
(compiled 2020.11.12 svn.r5f609507 for OlexSys, GUI svn.r6272)
;
_audit_update_record
;
2021-12-27 deposited with the CCDC.	2022-04-27 downloaded from the CCDC.
;
_cell_angle_alpha 96.8960(10)
_cell_angle_beta 101.8520(10)
_cell_angle_gamma 100.5620(10)
_cell_formula_units_Z 1
_cell_length_a 10.1013(11)
_cell_length_b 14.1448(16)
_cell_length_c 14.8032(17)
_cell_measurement_reflns_used 9991
_cell_measurement_temperature 173.15
_cell_measurement_theta_max 28.290
_cell_measurement_theta_min 2.253
_cell_volume 2007.4(4)
_computing_cell_refinement 'SAINT V8.40A (?, 2016)'
_computing_data_reduction 'SAINT V8.40A (?, 2016)'
_computing_molecular_graphics 'Olex2 1.3 (Dolomanov et al., 2009)'
_computing_publication_material 'Olex2 1.3 (Dolomanov et al., 2009)'
_computing_structure_refinement 'SHELXL 2018/3 (Sheldrick, 2015)'
_computing_structure_solution 'SHELXT 2018/2 (Sheldrick, 2018)'
_diffrn_ambient_temperature 173.15
_diffrn_measured_fraction_theta_full 0.999
_diffrn_measured_fraction_theta_max 0.997
_diffrn_measurement_device_type 'Bruker APEX-II CCD'
_diffrn_measurement_method '\f and \w scans'
_diffrn_radiation_type MoK\a
_diffrn_radiation_wavelength 0.71073
_diffrn_reflns_av_R_equivalents 0.0411
_diffrn_reflns_av_unetI/netI 0.0501
_diffrn_reflns_Laue_measured_fraction_full 0.999
_diffrn_reflns_Laue_measured_fraction_max 0.997
_diffrn_reflns_limit_h_max 13
_diffrn_reflns_limit_h_min -13
_diffrn_reflns_limit_k_max 18
_diffrn_reflns_limit_k_min -18
_diffrn_reflns_limit_l_max 19
_diffrn_reflns_limit_l_min -19
_diffrn_reflns_number 31614
_diffrn_reflns_point_group_measured_fraction_full 0.999
_diffrn_reflns_point_group_measured_fraction_max 0.997
_diffrn_reflns_theta_full 25.242
_diffrn_reflns_theta_max 28.339
_diffrn_reflns_theta_min 1.425
_diffrn_source_current 30.0
_diffrn_source_power 1.5
_diffrn_source_voltage 50.0
_diffrn_standards_number 0
_exptl_absorpt_coefficient_mu 0.064
_exptl_absorpt_correction_T_max 0.7457
_exptl_absorpt_correction_T_min 0.7173
_exptl_absorpt_correction_type multi-scan
_exptl_absorpt_process_details
;
SADABS-2016/2 (Bruker,2016/2) was used for absorption correction.
wR2(int) was 0.0430 before and 0.0348 after correction.
The Ratio of minimum to maximum transmission is 0.9619.
The \l/2 correction factor is Not present.
;
_exptl_crystal_colour 'clear colourless'
_exptl_crystal_colour_lustre clear
_exptl_crystal_colour_primary colourless
_exptl_crystal_density_diffrn 1.108
_exptl_crystal_description needle
_exptl_crystal_F_000 734
_exptl_crystal_size_max 0.2
_exptl_crystal_size_mid 0.1
_exptl_crystal_size_min 0.1
_refine_diff_density_max 0.321
_refine_diff_density_min -0.251
_refine_diff_density_rms 0.042
_refine_ls_extinction_method none
_refine_ls_goodness_of_fit_ref 1.028
_refine_ls_hydrogen_treatment constr
_refine_ls_matrix_type full
_refine_ls_number_parameters 473
_refine_ls_number_reflns 9983
_refine_ls_number_restraints 0
_refine_ls_restrained_S_all 1.028
_refine_ls_R_factor_all 0.0809
_refine_ls_R_factor_gt 0.0493
_refine_ls_shift/su_max 0.001
_refine_ls_shift/su_mean 0.000
_refine_ls_structure_factor_coef Fsqd
_refine_ls_weighting_details 'w=1/[\s^2^(Fo^2^)+(0.0540P)^2^+0.3127P] where P=(Fo^2^+2Fc^2^)/3'
_refine_ls_weighting_scheme calc
_refine_ls_wR_factor_gt 0.1094
_refine_ls_wR_factor_ref 0.1237
_reflns_Friedel_coverage 0.000
_reflns_number_gt 6898
_reflns_number_total 9983
_reflns_threshold_expression 'I > 2\s(I)'
_cod_data_source_file d2cc01476a2.cif
_cod_data_source_block cisdicaach2(ch2cn)2
_cod_database_code 7130113
_shelx_shelxl_version_number 2018/3
_shelx_space_group_comment
;
The symmetry employed for this shelxl refinement is uniquely defined
by the following loop, which should always be used as a source of
symmetry information in preference to the above space-group names.
They are only intended as comments.
;
_olex2_refinement_description
;
1. Fixed Uiso
 At 1.2 times of:
  All C(H) groups, All C(H,H) groups
 At 1.5 times of:
  All C(H,H,H) groups
2. Others
 Fixed Sof: C1S(0.5) C2S(0.5) H2SA(0.5) H2SB(0.5) H2SC(0.5) N1S(0.5)
3.a Ternary CH refined with riding coordinates:
 C24(H24), C12(H12), C7(H7), C27(H27), C39(H39), C36(H36)
3.b Secondary CH2 refined with riding coordinates:
 C3(H3A,H3B), C5(H5A,H5B), C2(H2A,H2B), C8(H8A,H8B), C6(H6A,H6B), C41(H41A,
 H41B), C13(H13A,H13B), C43(H43A,H43B)
3.c Aromatic/amide H refined with riding coordinates:
 C19(H19), C20(H20), C21(H21), C33(H33), C31(H31), C32(H32)
3.d Idealised Me refined as rotating group:
 C23(H23A,H23B,H23C), C25(H25A,H25B,H25C), C10(H10A,H10B,H10C), C15(H15A,H15B,
 H15C), C28(H28A,H28B,H28C), C11(H11A,H11B,H11C), C26(H26A,H26B,H26C), C16(H16A,
 H16B,H16C), C40(H40A,H40B,H40C), C38(H38A,H38B,H38C), C37(H37A,H37B,H37C),
 C35(H35A,H35B,H35C), C2S(H2SA,H2SB,H2SC)
;
_olex2_submission_special_instructions 'No special instructions were received'

loop_
_space_group_symop_operation_xyz
'x, y, z'
'-x, -y, -z'

loop_
_atom_site_label
_atom_site_type_symbol
_atom_site_fract_x
_atom_site_fract_y
_atom_site_fract_z
_atom_site_U_iso_or_equiv
_atom_site_adp_type
_atom_site_occupancy
_atom_site_site_symmetry_order
_atom_site_calc_flag
_atom_site_refinement_flags_posn
_atom_site_refinement_flags_adp
_atom_site_refinement_flags_occupancy
_atom_site_disorder_assembly
_atom_site_disorder_group
N1 N 0.10283(11) 0.76431(7) 0.43125(7) 0.0177(2) Uani 1 1 d . . . . .
N2 N 0.61019(11) 0.64969(8) 0.82346(7) 0.0196(2) Uani 1 1 d . . . . .
N3 N 0.36289(15) 0.92649(10) 0.74017(9) 0.0385(3) Uani 1 1 d . . . . .
C17 C 0.05963(13) 0.83224(9) 0.37319(9) 0.0168(3) Uani 1 1 d . . . . .
C18 C -0.07047(13) 0.85604(9) 0.37112(9) 0.0177(3) Uani 1 1 d . . . . .
C19 C -0.11376(14) 0.92011(10) 0.31246(9) 0.0220(3) Uani 1 1 d . . . . .
H19 H -0.202591 0.934672 0.309282 0.026 Uiso 1 1 calc R U . . .
C22 C 0.14598(13) 0.87616(10) 0.31854(9) 0.0197(3) Uani 1 1 d . . . . .
C1 C 0.28561(13) 0.70912(9) 0.53086(9) 0.0184(3) Uani 1 1 d . . . . .
C4 C 0.50668(13) 0.62958(9) 0.65917(9) 0.0183(3) Uani 1 1 d . . . . .
C24 C -0.16600(13) 0.81448(10) 0.43054(9) 0.0210(3) Uani 1 1 d . . . . .
H24 H -0.116962 0.773535 0.470645 0.025 Uiso 1 1 calc R U . . .
C12 C 0.56499(13) 0.70566(9) 0.75078(9) 0.0182(3) Uani 1 1 d . . . . .
H12 H 0.487186 0.734117 0.766254 0.022 Uiso 1 1 calc R U . . .
C29 C 0.61392(14) 0.68679(10) 0.91953(9) 0.0217(3) Uani 1 1 d . . . . .
C42 C 0.27487(15) 0.89039(10) 0.67728(10) 0.0251(3) Uani 1 1 d . . . . .
C3 C 0.34904(13) 0.58940(9) 0.64068(9) 0.0203(3) Uani 1 1 d . . . . .
H3A H 0.321507 0.534505 0.587716 0.024 Uiso 1 1 calc R U . . .
H3B H 0.328152 0.563420 0.696556 0.024 Uiso 1 1 calc R U . . .
C20 C -0.03024(15) 0.96291(10) 0.25885(10) 0.0255(3) Uani 1 1 d . . . . .
H20 H -0.061306 1.006706 0.219605 0.031 Uiso 1 1 calc R U . . .
C5 C 0.52838(14) 0.66838(10) 0.56926(9) 0.0210(3) Uani 1 1 d . . . . .
H5A H 0.627750 0.697836 0.577534 0.025 Uiso 1 1 calc R U . . .
H5B H 0.502902 0.613031 0.516811 0.025 Uiso 1 1 calc R U . . .
C7 C 0.21528(13) 0.79763(9) 0.51393(9) 0.0185(3) Uani 1 1 d . . . . .
H7 H 0.284761 0.849959 0.499141 0.022 Uiso 1 1 calc R U . . .
C2 C 0.26211(13) 0.66508(9) 0.61821(9) 0.0195(3) Uani 1 1 d . . . . .
H2A H 0.285281 0.718175 0.672599 0.023 Uiso 1 1 calc R U . . .
H2B H 0.162905 0.634088 0.608014 0.023 Uiso 1 1 calc R U . . .
C21 C 0.09875(15) 0.94155(10) 0.26273(10) 0.0249(3) Uani 1 1 d . . . . .
H21 H 0.156512 0.972019 0.226650 0.030 Uiso 1 1 calc R U . . .
C8 C 0.21894(14) 0.63510(10) 0.43960(9) 0.0223(3) Uani 1 1 d . . . . .
H8A H 0.279305 0.641193 0.394778 0.027 Uiso 1 1 calc R U . . .
H8B H 0.205855 0.567682 0.453391 0.027 Uiso 1 1 calc R U . . .
C9 C 0.07848(14) 0.65825(10) 0.39800(10) 0.0223(3) Uani 1 1 d . . . . .
C6 C 0.44314(13) 0.74436(10) 0.54376(9) 0.0201(3) Uani 1 1 d . . . . .
H6A H 0.460964 0.764982 0.485004 0.024 Uiso 1 1 calc R U . . .
H6B H 0.475677 0.802343 0.593531 0.024 Uiso 1 1 calc R U . . .
C34 C 0.48938(15) 0.68713(11) 0.94978(10) 0.0258(3) Uani 1 1 d . . . . .
C41 C 0.16222(14) 0.84286(10) 0.59632(9) 0.0234(3) Uani 1 1 d . . . . .
H41A H 0.108690 0.891369 0.575058 0.028 Uiso 1 1 calc R U . . .
H41B H 0.098931 0.791028 0.615535 0.028 Uiso 1 1 calc R U . . .
C13 C 0.58580(15) 0.54851(10) 0.68051(9) 0.0241(3) Uani 1 1 d . . . . .
H13A H 0.674493 0.561132 0.660854 0.029 Uiso 1 1 calc R U . . .
H13B H 0.530104 0.484577 0.645958 0.029 Uiso 1 1 calc R U . . .
C27 C 0.28915(14) 0.85677(11) 0.31947(9) 0.0244(3) Uani 1 1 d . . . . .
H27 H 0.301897 0.803211 0.356637 0.029 Uiso 1 1 calc R U . . .
C14 C 0.61344(15) 0.54770(10) 0.78716(9) 0.0241(3) Uani 1 1 d . . . . .
C23 C -0.19976(16) 0.89526(11) 0.49543(10) 0.0302(3) Uani 1 1 d . . . . .
H23A H -0.113555 0.935779 0.535369 0.045 Uiso 1 1 calc R U . . .
H23B H -0.257653 0.865810 0.534630 0.045 Uiso 1 1 calc R U . . .
H23C H -0.249604 0.935747 0.457704 0.045 Uiso 1 1 calc R U . . .
C25 C -0.29964(14) 0.74896(11) 0.36934(10) 0.0279(3) Uani 1 1 d . . . . .
H25A H -0.355885 0.788974 0.335693 0.042 Uiso 1 1 calc R U . . .
H25B H -0.351784 0.714374 0.408881 0.042 Uiso 1 1 calc R U . . .
H25C H -0.276894 0.701566 0.324216 0.042 Uiso 1 1 calc R U . . .
C30 C 0.74174(15) 0.72874(11) 0.98342(10) 0.0287(3) Uani 1 1 d . . . . .
C39 C 0.34596(15) 0.64816(11) 0.88677(10) 0.0289(3) Uani 1 1 d . . . . .
H39 H 0.357404 0.621121 0.823924 0.035 Uiso 1 1 calc R U . . .
N4 N 0.90066(16) 0.73785(14) 0.70367(11) 0.0558(5) Uani 1 1 d . . . . .
C43 C 0.68511(15) 0.79072(11) 0.74873(10) 0.0280(3) Uani 1 1 d . . . . .
H43A H 0.649342 0.831105 0.703162 0.034 Uiso 1 1 calc R U . . .
H43B H 0.714934 0.832241 0.811157 0.034 Uiso 1 1 calc R U . . .
C10 C 0.03905(17) 0.63336(11) 0.29144(10) 0.0324(4) Uani 1 1 d . . . . .
H10A H -0.047256 0.653863 0.267466 0.049 Uiso 1 1 calc R U . . .
H10B H 0.026057 0.562851 0.272489 0.049 Uiso 1 1 calc R U . . .
H10C H 0.113026 0.667392 0.265931 0.049 Uiso 1 1 calc R U . . .
C44 C 0.80659(16) 0.76102(13) 0.72416(11) 0.0359(4) Uani 1 1 d . . . . .
C33 C 0.49629(17) 0.72773(13) 1.04151(10) 0.0362(4) Uani 1 1 d . . . . .
H33 H 0.412861 0.728171 1.061556 0.043 Uiso 1 1 calc R U . . .
C15 C 0.50680(17) 0.47194(11) 0.81485(11) 0.0331(4) Uani 1 1 d . . . . .
H15A H 0.521262 0.481690 0.883132 0.050 Uiso 1 1 calc R U . . .
H15B H 0.517513 0.406352 0.792415 0.050 Uiso 1 1 calc R U . . .
H15C H 0.413303 0.479259 0.786760 0.050 Uiso 1 1 calc R U . . .
C28 C 0.40121(15) 0.94709(12) 0.36774(11) 0.0347(4) Uani 1 1 d . . . . .
H28A H 0.395565 0.999251 0.330031 0.052 Uiso 1 1 calc R U . . .
H28B H 0.492613 0.930900 0.374309 0.052 Uiso 1 1 calc R U . . .
H28C H 0.387199 0.968956 0.429780 0.052 Uiso 1 1 calc R U . . .
C11 C -0.03873(15) 0.60177(11) 0.43521(12) 0.0326(4) Uani 1 1 d . . . . .
H11A H -0.022103 0.623000 0.502824 0.049 Uiso 1 1 calc R U . . .
H11B H -0.041184 0.531782 0.422533 0.049 Uiso 1 1 calc R U . . .
H11C H -0.127515 0.614585 0.403969 0.049 Uiso 1 1 calc R U . . .
C26 C 0.30950(17) 0.82418(14) 0.22142(11) 0.0410(4) Uani 1 1 d . . . . .
H26A H 0.237445 0.766641 0.190159 0.062 Uiso 1 1 calc R U . . .
H26B H 0.400780 0.808002 0.226822 0.062 Uiso 1 1 calc R U . . .
H26C H 0.303264 0.877100 0.184719 0.062 Uiso 1 1 calc R U . . .
C36 C 0.88270(15) 0.73769(13) 0.95971(11) 0.0349(4) Uani 1 1 d . . . . .
H36 H 0.868144 0.707405 0.892847 0.042 Uiso 1 1 calc R U . . .
C16 C 0.75479(17) 0.52321(13) 0.82150(11) 0.0361(4) Uani 1 1 d . . . . .
H16A H 0.826334 0.569142 0.803742 0.054 Uiso 1 1 calc R U . . .
H16B H 0.753268 0.456681 0.792991 0.054 Uiso 1 1 calc R U . . .
H16C H 0.775287 0.528111 0.889748 0.054 Uiso 1 1 calc R U . . .
C31 C 0.74174(17) 0.76685(14) 1.07500(11) 0.0413(4) Uani 1 1 d . . . . .
H31 H 0.827707 0.793265 1.118541 0.050 Uiso 1 1 calc R U . . .
C32 C 0.62101(18) 0.76719(14) 1.10380(11) 0.0442(4) Uani 1 1 d . . . . .
H32 H 0.623607 0.794431 1.166168 0.053 Uiso 1 1 calc R U . . .
C40 C 0.26265(17) 0.56511(13) 0.92354(12) 0.0429(4) Uani 1 1 d . . . . .
H40A H 0.314026 0.512941 0.930147 0.064 Uiso 1 1 calc R U . . .
H40B H 0.172899 0.539421 0.879346 0.064 Uiso 1 1 calc R U . . .
H40C H 0.247913 0.590040 0.984558 0.064 Uiso 1 1 calc R U . . .
C38 C 0.26612(17) 0.72988(14) 0.87383(12) 0.0407(4) Uani 1 1 d . . . . .
H38A H 0.250577 0.756235 0.934160 0.061 Uiso 1 1 calc R U . . .
H38B H 0.176773 0.703726 0.829318 0.061 Uiso 1 1 calc R U . . .
H38C H 0.320037 0.781872 0.849744 0.061 Uiso 1 1 calc R U . . .
C37 C 0.97412(18) 0.68282(17) 1.02096(13) 0.0523(5) Uani 1 1 d . . . . .
H37A H 0.993674 0.713574 1.086593 0.078 Uiso 1 1 calc R U . . .
H37B H 1.061313 0.685154 1.001167 0.078 Uiso 1 1 calc R U . . .
H37C H 0.925615 0.614762 1.014153 0.078 Uiso 1 1 calc R U . . .
C35 C 0.95756(19) 0.84434(15) 0.97111(13) 0.0509(5) Uani 1 1 d . . . . .
H35A H 0.896732 0.880207 0.935340 0.076 Uiso 1 1 calc R U . . .
H35B H 1.042133 0.847611 0.947875 0.076 Uiso 1 1 calc R U . . .
H35C H 0.981711 0.873470 1.037418 0.076 Uiso 1 1 calc R U . . .
C1S C 0.3931(6) 1.0102(3) 1.0414(3) 0.0636(12) Uani 0.5 1 d . . P A -1
C2S C 0.503(4) 0.997(3) 0.997(3) 0.086(3) Uani 0.5 1 d . . P A -1
H2SA H 0.466513 0.980195 0.928716 0.129 Uiso 0.5 1 calc R U P A -1
H2SB H 0.543936 0.943751 1.019370 0.129 Uiso 0.5 1 calc R U P A -1
H2SC H 0.574596 1.057074 1.011097 0.129 Uiso 0.5 1 calc R U P A -1
N1S N 0.3050(5) 1.0160(3) 1.0767(3) 0.0851(13) Uani 0.5 1 d . . P A -1

loop_
_atom_site_aniso_label
_atom_site_aniso_U_11
_atom_site_aniso_U_22
_atom_site_aniso_U_33
_atom_site_aniso_U_23
_atom_site_aniso_U_13
_atom_site_aniso_U_12
N1 0.0187(6) 0.0145(5) 0.0169(5) 0.0021(4) -0.0014(4) 0.0024(4)
N2 0.0237(6) 0.0215(6) 0.0143(5) 0.0033(4) 0.0038(5) 0.0070(5)
N3 0.0446(8) 0.0334(8) 0.0297(7) 0.0015(6) -0.0033(6) 0.0046(6)
C17 0.0186(6) 0.0161(6) 0.0137(6) -0.0001(5) 0.0013(5) 0.0030(5)
C18 0.0189(6) 0.0160(6) 0.0152(6) -0.0017(5) 0.0008(5) 0.0025(5)
C19 0.0212(7) 0.0218(7) 0.0220(7) 0.0010(5) 0.0006(5) 0.0088(6)
C22 0.0200(7) 0.0209(7) 0.0163(6) 0.0008(5) 0.0028(5) 0.0029(5)
C1 0.0183(6) 0.0192(7) 0.0173(6) 0.0024(5) 0.0022(5) 0.0056(5)
C4 0.0188(6) 0.0198(7) 0.0164(6) 0.0017(5) 0.0031(5) 0.0066(5)
C24 0.0177(7) 0.0239(7) 0.0208(7) 0.0018(5) 0.0038(5) 0.0048(5)
C12 0.0174(6) 0.0197(7) 0.0174(6) 0.0036(5) 0.0040(5) 0.0036(5)
C29 0.0245(7) 0.0252(7) 0.0144(6) 0.0034(5) 0.0044(5) 0.0028(6)
C42 0.0317(8) 0.0213(7) 0.0221(7) 0.0024(6) 0.0040(6) 0.0083(6)
C3 0.0229(7) 0.0180(7) 0.0178(6) 0.0038(5) -0.0003(5) 0.0035(5)
C20 0.0322(8) 0.0221(7) 0.0215(7) 0.0072(6) 0.0008(6) 0.0078(6)
C5 0.0216(7) 0.0273(7) 0.0147(6) 0.0025(5) 0.0036(5) 0.0082(6)
C7 0.0183(7) 0.0195(7) 0.0167(6) 0.0026(5) 0.0017(5) 0.0047(5)
C2 0.0169(6) 0.0200(7) 0.0206(7) 0.0040(5) 0.0028(5) 0.0030(5)
C21 0.0281(8) 0.0256(7) 0.0209(7) 0.0081(6) 0.0061(6) 0.0020(6)
C8 0.0245(7) 0.0215(7) 0.0200(7) 0.0009(5) 0.0008(6) 0.0091(6)
C9 0.0237(7) 0.0162(7) 0.0234(7) 0.0011(5) -0.0020(6) 0.0049(6)
C6 0.0193(7) 0.0250(7) 0.0171(6) 0.0062(5) 0.0046(5) 0.0054(6)
C34 0.0261(7) 0.0309(8) 0.0202(7) 0.0055(6) 0.0063(6) 0.0036(6)
C41 0.0245(7) 0.0232(7) 0.0217(7) 0.0015(6) 0.0030(6) 0.0069(6)
C13 0.0284(8) 0.0251(7) 0.0196(7) 0.0011(6) 0.0029(6) 0.0126(6)
C27 0.0206(7) 0.0321(8) 0.0215(7) 0.0052(6) 0.0072(6) 0.0053(6)
C14 0.0290(8) 0.0245(7) 0.0197(7) 0.0040(6) 0.0021(6) 0.0116(6)
C23 0.0281(8) 0.0353(9) 0.0268(8) -0.0026(6) 0.0090(6) 0.0077(7)
C25 0.0218(7) 0.0323(8) 0.0263(8) 0.0011(6) 0.0046(6) 0.0009(6)
C30 0.0243(7) 0.0392(9) 0.0192(7) 0.0037(6) 0.0041(6) 0.0000(6)
C39 0.0231(7) 0.0397(9) 0.0238(7) 0.0057(6) 0.0083(6) 0.0028(6)
N4 0.0297(8) 0.0929(14) 0.0478(10) 0.0261(9) 0.0132(7) 0.0067(8)
C43 0.0277(8) 0.0289(8) 0.0226(7) 0.0067(6) 0.0012(6) -0.0026(6)
C10 0.0380(9) 0.0245(8) 0.0271(8) -0.0042(6) -0.0079(7) 0.0104(7)
C44 0.0238(8) 0.0534(11) 0.0264(8) 0.0159(7) 0.0030(6) -0.0048(7)
C33 0.0345(9) 0.0511(10) 0.0236(8) 0.0024(7) 0.0134(7) 0.0055(8)
C15 0.0424(9) 0.0258(8) 0.0297(8) 0.0089(6) 0.0024(7) 0.0082(7)
C28 0.0226(8) 0.0404(9) 0.0389(9) 0.0090(7) 0.0072(7) -0.0005(7)
C11 0.0231(8) 0.0208(7) 0.0483(10) 0.0092(7) -0.0021(7) -0.0003(6)
C26 0.0312(9) 0.0675(12) 0.0267(8) 0.0019(8) 0.0127(7) 0.0138(8)
C36 0.0221(8) 0.0559(11) 0.0215(7) 0.0035(7) 0.0022(6) 0.0000(7)
C16 0.0381(9) 0.0429(10) 0.0306(8) 0.0084(7) 0.0012(7) 0.0231(8)
C31 0.0332(9) 0.0601(12) 0.0192(8) -0.0040(7) -0.0001(7) -0.0049(8)
C32 0.0444(10) 0.0646(12) 0.0179(8) -0.0067(8) 0.0098(7) 0.0030(9)
C40 0.0320(9) 0.0535(11) 0.0393(10) 0.0102(8) 0.0113(8) -0.0056(8)
C38 0.0324(9) 0.0609(12) 0.0361(9) 0.0150(8) 0.0140(7) 0.0171(8)
C37 0.0266(9) 0.0923(16) 0.0358(10) 0.0162(10) 0.0016(7) 0.0099(10)
C35 0.0343(10) 0.0655(13) 0.0386(10) 0.0009(9) 0.0035(8) -0.0147(9)
C1S 0.085(4) 0.047(3) 0.050(3) 0.006(2) 0.008(3) 0.003(3)
C2S 0.113(5) 0.066(5) 0.074(4) -0.001(4) 0.028(4) 0.008(3)
N1S 0.077(3) 0.091(3) 0.089(3) 0.019(3) 0.019(3) 0.020(3)

loop_
_atom_type_symbol
_atom_type_description
_atom_type_scat_dispersion_real
_atom_type_scat_dispersion_imag
_atom_type_scat_source
C C 0.0033 0.0016 'International Tables Vol C Tables 4.2.6.8 and 6.1.1.4'
H H 0.0000 0.0000 'International Tables Vol C Tables 4.2.6.8 and 6.1.1.4'
N N 0.0061 0.0033 'International Tables Vol C Tables 4.2.6.8 and 6.1.1.4'

loop_
_geom_angle_atom_site_label_1
_geom_angle_atom_site_label_2
_geom_angle_atom_site_label_3
_geom_angle
_geom_angle_site_symmetry_1
_geom_angle_site_symmetry_3
_geom_angle_publ_flag
C17 N1 C7 120.03(10) . . ?
C17 N1 C9 123.61(10) . . ?
C7 N1 C9 112.75(10) . . ?
C12 N2 C14 114.03(10) . . ?
C29 N2 C12 118.89(11) . . ?
C29 N2 C14 125.18(10) . . ?
C18 C17 N1 119.20(11) . . ?
C18 C17 C22 119.79(12) . . ?
C22 C17 N1 121.01(11) . . ?
C17 C18 C24 122.55(11) . . ?
C19 C18 C17 118.98(12) . . ?
C19 C18 C24 118.47(12) . . ?
C18 C19 H19 119.3 . . ?
C20 C19 C18 121.45(13) . . ?
C20 C19 H19 119.3 . . ?
C17 C22 C27 122.87(12) . . ?
C21 C22 C17 118.78(12) . . ?
C21 C22 C27 118.34(12) . . ?
C2 C1 C7 114.35(10) . . ?
C2 C1 C8 111.65(11) . . ?
C8 C1 C7 102.73(10) . . ?
C6 C1 C7 108.26(10) . . ?
C6 C1 C2 107.46(10) . . ?
C6 C1 C8 112.42(11) . . ?
C3 C4 C12 112.99(11) . . ?
C5 C4 C12 114.74(11) . . ?
C5 C4 C3 104.84(10) . . ?
C5 C4 C13 112.52(11) . . ?
C13 C4 C12 101.61(10) . . ?
C13 C4 C3 110.34(11) . . ?
C18 C24 H24 107.9 . . ?
C18 C24 C23 111.77(11) . . ?
C18 C24 C25 111.14(11) . . ?
C23 C24 H24 107.9 . . ?
C25 C24 H24 107.9 . . ?
C25 C24 C23 110.17(11) . . ?
N2 C12 C4 105.40(10) . . ?
N2 C12 H12 108.2 . . ?
N2 C12 C43 110.13(10) . . ?
C4 C12 H12 108.2 . . ?
C43 C12 C4 116.30(11) . . ?
C43 C12 H12 108.2 . . ?
C34 C29 N2 120.69(12) . . ?
C30 C29 N2 120.32(12) . . ?
C30 C29 C34 118.88(12) . . ?
N3 C42 C41 179.32(16) . . ?
C4 C3 H3A 108.8 . . ?
C4 C3 H3B 108.8 . . ?
H3A C3 H3B 107.7 . . ?
C2 C3 C4 113.89(11) . . ?
C2 C3 H3A 108.8 . . ?
C2 C3 H3B 108.8 . . ?
C19 C20 H20 120.2 . . ?
C21 C20 C19 119.55(13) . . ?
C21 C20 H20 120.2 . . ?
C4 C5 H5A 109.0 . . ?
C4 C5 H5B 109.0 . . ?
H5A C5 H5B 107.8 . . ?
C6 C5 C4 113.11(11) . . ?
C6 C5 H5A 109.0 . . ?
C6 C5 H5B 109.0 . . ?
N1 C7 C1 106.73(10) . . ?
N1 C7 H7 107.7 . . ?
N1 C7 C41 110.50(11) . . ?
C1 C7 H7 107.7 . . ?
C41 C7 C1 116.14(10) . . ?
C41 C7 H7 107.7 . . ?
C1 C2 H2A 109.0 . . ?
C1 C2 H2B 109.0 . . ?
C3 C2 C1 112.85(11) . . ?
C3 C2 H2A 109.0 . . ?
C3 C2 H2B 109.0 . . ?
H2A C2 H2B 107.8 . . ?
C22 C21 H21 119.3 . . ?
C20 C21 C22 121.41(13) . . ?
C20 C21 H21 119.3 . . ?
C1 C8 H8A 110.2 . . ?
C1 C8 H8B 110.2 . . ?
H8A C8 H8B 108.5 . . ?
C9 C8 C1 107.34(11) . . ?
C9 C8 H8A 110.2 . . ?
C9 C8 H8B 110.2 . . ?
N1 C9 C8 102.20(10) . . ?
N1 C9 C10 112.17(11) . . ?
N1 C9 C11 111.01(11) . . ?
C8 C9 C11 111.65(11) . . ?
C10 C9 C8 112.04(12) . . ?
C10 C9 C11 107.78(12) . . ?
C1 C6 H6A 108.6 . . ?
C1 C6 H6B 108.6 . . ?
C5 C6 C1 114.70(11) . . ?
C5 C6 H6A 108.6 . . ?
C5 C6 H6B 108.6 . . ?
H6A C6 H6B 107.6 . . ?
C29 C34 C39 123.81(12) . . ?
C33 C34 C29 119.33(13) . . ?
C33 C34 C39 116.83(13) . . ?
C42 C41 C7 112.59(12) . . ?
C42 C41 H41A 109.1 . . ?
C42 C41 H41B 109.1 . . ?
C7 C41 H41A 109.1 . . ?
C7 C41 H41B 109.1 . . ?
H41A C41 H41B 107.8 . . ?
C4 C13 H13A 110.1 . . ?
C4 C13 H13B 110.1 . . ?
C4 C13 C14 107.98(11) . . ?
H13A C13 H13B 108.4 . . ?
C14 C13 H13A 110.1 . . ?
C14 C13 H13B 110.1 . . ?
C22 C27 H27 107.8 . . ?
C22 C27 C28 110.68(12) . . ?
C22 C27 C26 113.23(12) . . ?
C28 C27 H27 107.8 . . ?
C28 C27 C26 109.29(12) . . ?
C26 C27 H27 107.8 . . ?
N2 C14 C13 101.43(10) . . ?
N2 C14 C15 113.10(12) . . ?
N2 C14 C16 112.56(12) . . ?
C15 C14 C13 113.42(12) . . ?
C15 C14 C16 106.67(12) . . ?
C16 C14 C13 109.74(12) . . ?
C24 C23 H23A 109.5 . . ?
C24 C23 H23B 109.5 . . ?
C24 C23 H23C 109.5 . . ?
H23A C23 H23B 109.5 . . ?
H23A C23 H23C 109.5 . . ?
H23B C23 H23C 109.5 . . ?
C24 C25 H25A 109.5 . . ?
C24 C25 H25B 109.5 . . ?
C24 C25 H25C 109.5 . . ?
H25A C25 H25B 109.5 . . ?
H25A C25 H25C 109.5 . . ?
H25B C25 H25C 109.5 . . ?
C29 C30 C36 124.69(13) . . ?
C31 C30 C29 119.00(13) . . ?
C31 C30 C36 116.31(13) . . ?
C34 C39 H39 107.7 . . ?
C34 C39 C40 111.82(13) . . ?
C34 C39 C38 111.17(13) . . ?
C40 C39 H39 107.7 . . ?
C38 C39 H39 107.7 . . ?
C38 C39 C40 110.45(13) . . ?
C12 C43 H43A 108.5 . . ?
C12 C43 H43B 108.5 . . ?
H43A C43 H43B 107.5 . . ?
C44 C43 C12 115.13(13) . . ?
C44 C43 H43A 108.5 . . ?
C44 C43 H43B 108.5 . . ?
C9 C10 H10A 109.5 . . ?
C9 C10 H10B 109.5 . . ?
C9 C10 H10C 109.5 . . ?
H10A C10 H10B 109.5 . . ?
H10A C10 H10C 109.5 . . ?
H10B C10 H10C 109.5 . . ?
N4 C44 C43 179.03(17) . . ?
C34 C33 H33 119.2 . . ?
C32 C33 C34 121.56(15) . . ?
C32 C33 H33 119.2 . . ?
C14 C15 H15A 109.5 . . ?
C14 C15 H15B 109.5 . . ?
C14 C15 H15C 109.5 . . ?
H15A C15 H15B 109.5 . . ?
H15A C15 H15C 109.5 . . ?
H15B C15 H15C 109.5 . . ?
C27 C28 H28A 109.5 . . ?
C27 C28 H28B 109.5 . . ?
C27 C28 H28C 109.5 . . ?
H28A C28 H28B 109.5 . . ?
H28A C28 H28C 109.5 . . ?
H28B C28 H28C 109.5 . . ?
C9 C11 H11A 109.5 . . ?
C9 C11 H11B 109.5 . . ?
C9 C11 H11C 109.5 . . ?
H11A C11 H11B 109.5 . . ?
H11A C11 H11C 109.5 . . ?
H11B C11 H11C 109.5 . . ?
C27 C26 H26A 109.5 . . ?
C27 C26 H26B 109.5 . . ?
C27 C26 H26C 109.5 . . ?
H26A C26 H26B 109.5 . . ?
H26A C26 H26C 109.5 . . ?
H26B C26 H26C 109.5 . . ?
C30 C36 H36 108.2 . . ?
C30 C36 C37 110.88(13) . . ?
C30 C36 C35 111.74(15) . . ?
C37 C36 H36 108.2 . . ?
C35 C36 H36 108.2 . . ?
C35 C36 C37 109.57(14) . . ?
C14 C16 H16A 109.5 . . ?
C14 C16 H16B 109.5 . . ?
C14 C16 H16C 109.5 . . ?
H16A C16 H16B 109.5 . . ?
H16A C16 H16C 109.5 . . ?
H16B C16 H16C 109.5 . . ?
C30 C31 H31 119.1 . . ?
C32 C31 C30 121.85(15) . . ?
C32 C31 H31 119.1 . . ?
C33 C32 H32 120.3 . . ?
C31 C32 C33 119.36(14) . . ?
C31 C32 H32 120.3 . . ?
C39 C40 H40A 109.5 . . ?
C39 C40 H40B 109.5 . . ?
C39 C40 H40C 109.5 . . ?
H40A C40 H40B 109.5 . . ?
H40A C40 H40C 109.5 . . ?
H40B C40 H40C 109.5 . . ?
C39 C38 H38A 109.5 . . ?
C39 C38 H38B 109.5 . . ?
C39 C38 H38C 109.5 . . ?
H38A C38 H38B 109.5 . . ?
H38A C38 H38C 109.5 . . ?
H38B C38 H38C 109.5 . . ?
C36 C37 H37A 109.5 . . ?
C36 C37 H37B 109.5 . . ?
C36 C37 H37C 109.5 . . ?
H37A C37 H37B 109.5 . . ?
H37A C37 H37C 109.5 . . ?
H37B C37 H37C 109.5 . . ?
C36 C35 H35A 109.5 . . ?
C36 C35 H35B 109.5 . . ?
C36 C35 H35C 109.5 . . ?
H35A C35 H35B 109.5 . . ?
H35A C35 H35C 109.5 . . ?
H35B C35 H35C 109.5 . . ?
N1S C1S C2S 176.6(19) . . ?
C1S C2S H2SA 109.5 . . ?
C1S C2S H2SB 109.5 . . ?
C1S C2S H2SC 109.5 . . ?
H2SA C2S H2SB 109.5 . . ?
H2SA C2S H2SC 109.5 . . ?
H2SB C2S H2SC 109.5 . . ?

loop_
_geom_bond_atom_site_label_1
_geom_bond_atom_site_label_2
_geom_bond_distance
_geom_bond_site_symmetry_2
_geom_bond_publ_flag
N1 C17 1.4319(16) . ?
N1 C7 1.4507(16) . ?
N1 C9 1.4802(17) . ?
N2 C12 1.4587(16) . ?
N2 C29 1.4460(16) . ?
N2 C14 1.4865(17) . ?
N3 C42 1.1390(19) . ?
C17 C18 1.4105(18) . ?
C17 C22 1.4189(17) . ?
C18 C19 1.3946(18) . ?
C18 C24 1.5217(18) . ?
C19 H19 0.9500 . ?
C19 C20 1.3825(19) . ?
C22 C21 1.3961(18) . ?
C22 C27 1.5183(19) . ?
C1 C7 1.5694(18) . ?
C1 C2 1.5433(18) . ?
C1 C8 1.5501(18) . ?
C1 C6 1.5423(18) . ?
C4 C12 1.5598(18) . ?
C4 C3 1.5444(18) . ?
C4 C5 1.5401(18) . ?
C4 C13 1.5405(18) . ?
C24 H24 1.0000 . ?
C24 C23 1.5358(19) . ?
C24 C25 1.5295(19) . ?
C12 H12 1.0000 . ?
C12 C43 1.5523(18) . ?
C29 C34 1.4200(19) . ?
C29 C30 1.413(2) . ?
C42 C41 1.466(2) . ?
C3 H3A 0.9900 . ?
C3 H3B 0.9900 . ?
C3 C2 1.5289(18) . ?
C20 H20 0.9500 . ?
C20 C21 1.382(2) . ?
C5 H5A 0.9900 . ?
C5 H5B 0.9900 . ?
C5 C6 1.5303(18) . ?
C7 H7 1.0000 . ?
C7 C41 1.5463(18) . ?
C2 H2A 0.9900 . ?
C2 H2B 0.9900 . ?
C21 H21 0.9500 . ?
C8 H8A 0.9900 . ?
C8 H8B 0.9900 . ?
C8 C9 1.5360(19) . ?
C9 C10 1.526(2) . ?
C9 C11 1.540(2) . ?
C6 H6A 0.9900 . ?
C6 H6B 0.9900 . ?
C34 C39 1.517(2) . ?
C34 C33 1.392(2) . ?
C41 H41A 0.9900 . ?
C41 H41B 0.9900 . ?
C13 H13A 0.9900 . ?
C13 H13B 0.9900 . ?
C13 C14 1.5475(19) . ?
C27 H27 1.0000 . ?
C27 C28 1.530(2) . ?
C27 C26 1.536(2) . ?
C14 C15 1.530(2) . ?
C14 C16 1.531(2) . ?
C23 H23A 0.9800 . ?
C23 H23B 0.9800 . ?
C23 H23C 0.9800 . ?
C25 H25A 0.9800 . ?
C25 H25B 0.9800 . ?
C25 H25C 0.9800 . ?
C30 C36 1.522(2) . ?
C30 C31 1.397(2) . ?
C39 H39 1.0000 . ?
C39 C40 1.537(2) . ?
C39 C38 1.534(2) . ?
N4 C44 1.145(2) . ?
C43 H43A 0.9900 . ?
C43 H43B 0.9900 . ?
C43 C44 1.466(2) . ?
C10 H10A 0.9800 . ?
C10 H10B 0.9800 . ?
C10 H10C 0.9800 . ?
C33 H33 0.9500 . ?
C33 C32 1.375(2) . ?
C15 H15A 0.9800 . ?
C15 H15B 0.9800 . ?
C15 H15C 0.9800 . ?
C28 H28A 0.9800 . ?
C28 H28B 0.9800 . ?
C28 H28C 0.9800 . ?
C11 H11A 0.9800 . ?
C11 H11B 0.9800 . ?
C11 H11C 0.9800 . ?
C26 H26A 0.9800 . ?
C26 H26B 0.9800 . ?
C26 H26C 0.9800 . ?
C36 H36 1.0000 . ?
C36 C37 1.538(2) . ?
C36 C35 1.531(2) . ?
C16 H16A 0.9800 . ?
C16 H16B 0.9800 . ?
C16 H16C 0.9800 . ?
C31 H31 0.9500 . ?
C31 C32 1.373(2) . ?
C32 H32 0.9500 . ?
C40 H40A 0.9800 . ?
C40 H40B 0.9800 . ?
C40 H40C 0.9800 . ?
C38 H38A 0.9800 . ?
C38 H38B 0.9800 . ?
C38 H38C 0.9800 . ?
C37 H37A 0.9800 . ?
C37 H37B 0.9800 . ?
C37 H37C 0.9800 . ?
C35 H35A 0.9800 . ?
C35 H35B 0.9800 . ?
C35 H35C 0.9800 . ?
C1S C2S 1.44(4) . ?
C1S N1S 1.131(6) . ?
C2S H2SA 0.9800 . ?
C2S H2SB 0.9800 . ?
C2S H2SC 0.9800 . ?

loop_
_geom_torsion_atom_site_label_1
_geom_torsion_atom_site_label_2
_geom_torsion_atom_site_label_3
_geom_torsion_atom_site_label_4
_geom_torsion
_geom_torsion_site_symmetry_1
_geom_torsion_site_symmetry_2
_geom_torsion_site_symmetry_3
_geom_torsion_site_symmetry_4
_geom_torsion_publ_flag
N1 C17 C18 C19 -178.21(11) . . . . ?
N1 C17 C18 C24 1.80(18) . . . . ?
N1 C17 C22 C21 179.68(12) . . . . ?
N1 C17 C22 C27 -1.59(19) . . . . ?
N1 C7 C41 C42 -171.64(11) . . . . ?
N2 C12 C43 C44 63.55(15) . . . . ?
N2 C29 C34 C39 1.2(2) . . . . ?
N2 C29 C34 C33 -176.84(13) . . . . ?
N2 C29 C30 C36 -0.9(2) . . . . ?
N2 C29 C30 C31 177.92(14) . . . . ?
C17 N1 C7 C1 -151.66(11) . . . . ?
C17 N1 C7 C41 81.22(14) . . . . ?
C17 N1 C9 C8 135.68(12) . . . . ?
C17 N1 C9 C10 15.50(18) . . . . ?
C17 N1 C9 C11 -105.15(14) . . . . ?
C17 C18 C19 C20 -2.1(2) . . . . ?
C17 C18 C24 C23 121.65(13) . . . . ?
C17 C18 C24 C25 -114.81(14) . . . . ?
C17 C22 C21 C20 -0.9(2) . . . . ?
C17 C22 C27 C28 -110.03(15) . . . . ?
C17 C22 C27 C26 126.86(15) . . . . ?
C18 C17 C22 C21 -0.76(19) . . . . ?
C18 C17 C22 C27 177.97(12) . . . . ?
C18 C19 C20 C21 0.4(2) . . . . ?
C19 C18 C24 C23 -58.34(16) . . . . ?
C19 C18 C24 C25 65.20(16) . . . . ?
C19 C20 C21 C22 1.1(2) . . . . ?
C22 C17 C18 C19 2.22(18) . . . . ?
C22 C17 C18 C24 -177.77(12) . . . . ?
C1 C7 C41 C42 66.63(15) . . . . ?
C1 C8 C9 N1 29.02(13) . . . . ?
C1 C8 C9 C10 149.29(12) . . . . ?
C1 C8 C9 C11 -89.69(13) . . . . ?
C4 C12 C43 C44 -56.22(16) . . . . ?
C4 C3 C2 C1 59.36(14) . . . . ?
C4 C5 C6 C1 -57.34(15) . . . . ?
C4 C13 C14 N2 -24.92(14) . . . . ?
C4 C13 C14 C15 96.66(14) . . . . ?
C4 C13 C14 C16 -144.16(12) . . . . ?
C24 C18 C19 C20 177.93(12) . . . . ?
C12 N2 C29 C34 70.83(16) . . . . ?
C12 N2 C29 C30 -105.32(15) . . . . ?
C12 N2 C14 C13 8.17(14) . . . . ?
C12 N2 C14 C15 -113.63(13) . . . . ?
C12 N2 C14 C16 125.38(12) . . . . ?
C12 C4 C3 C2 67.39(14) . . . . ?
C12 C4 C5 C6 -68.14(15) . . . . ?
C12 C4 C13 C14 31.47(14) . . . . ?
C29 N2 C12 C4 -153.94(11) . . . . ?
C29 N2 C12 C43 79.87(14) . . . . ?
C29 N2 C14 C13 172.22(12) . . . . ?
C29 N2 C14 C15 50.41(17) . . . . ?
C29 N2 C14 C16 -70.58(17) . . . . ?
C29 C34 C39 C40 120.55(16) . . . . ?
C29 C34 C39 C38 -115.49(16) . . . . ?
C29 C34 C33 C32 -0.3(2) . . . . ?
C29 C30 C36 C37 -120.03(17) . . . . ?
C29 C30 C36 C35 117.41(17) . . . . ?
C29 C30 C31 C32 -1.9(3) . . . . ?
C3 C4 C12 N2 92.77(12) . . . . ?
C3 C4 C12 C43 -144.93(12) . . . . ?
C3 C4 C5 C6 56.40(14) . . . . ?
C3 C4 C13 C14 -88.62(13) . . . . ?
C5 C4 C12 N2 -147.11(11) . . . . ?
C5 C4 C12 C43 -24.82(16) . . . . ?
C5 C4 C3 C2 -58.25(14) . . . . ?
C5 C4 C13 C14 154.67(11) . . . . ?
C7 N1 C17 C18 -110.40(13) . . . . ?
C7 N1 C17 C22 69.16(16) . . . . ?
C7 N1 C9 C8 -22.79(14) . . . . ?
C7 N1 C9 C10 -142.97(12) . . . . ?
C7 N1 C9 C11 96.38(13) . . . . ?
C7 C1 C2 C3 -171.51(11) . . . . ?
C7 C1 C8 C9 -24.76(13) . . . . ?
C7 C1 C6 C5 175.07(10) . . . . ?
C2 C1 C7 N1 -110.38(12) . . . . ?
C2 C1 C7 C41 13.32(16) . . . . ?
C2 C1 C8 C9 98.22(12) . . . . ?
C2 C1 C6 C5 51.09(14) . . . . ?
C21 C22 C27 C28 68.71(16) . . . . ?
C21 C22 C27 C26 -54.41(18) . . . . ?
C8 C1 C7 N1 10.78(13) . . . . ?
C8 C1 C7 C41 134.48(12) . . . . ?
C8 C1 C2 C3 72.40(14) . . . . ?
C8 C1 C6 C5 -72.16(14) . . . . ?
C9 N1 C17 C18 92.61(15) . . . . ?
C9 N1 C17 C22 -87.83(15) . . . . ?
C9 N1 C7 C1 7.67(14) . . . . ?
C9 N1 C7 C41 -119.45(12) . . . . ?
C6 C1 C7 N1 129.88(11) . . . . ?
C6 C1 C7 C41 -106.42(12) . . . . ?
C6 C1 C2 C3 -51.32(14) . . . . ?
C6 C1 C8 C9 -140.91(11) . . . . ?
C34 C29 C30 C36 -177.13(14) . . . . ?
C34 C29 C30 C31 1.7(2) . . . . ?
C34 C33 C32 C31 0.1(3) . . . . ?
C13 C4 C12 N2 -25.43(13) . . . . ?
C13 C4 C12 C43 96.87(13) . . . . ?
C13 C4 C3 C2 -179.63(11) . . . . ?
C13 C4 C5 C6 176.34(11) . . . . ?
C27 C22 C21 C20 -179.73(13) . . . . ?
C14 N2 C12 C4 11.19(14) . . . . ?
C14 N2 C12 C43 -115.00(13) . . . . ?
C14 N2 C29 C34 -92.51(17) . . . . ?
C14 N2 C29 C30 91.35(17) . . . . ?
C30 C29 C34 C39 177.40(14) . . . . ?
C30 C29 C34 C33 -0.6(2) . . . . ?
C30 C31 C32 C33 1.0(3) . . . . ?
C39 C34 C33 C32 -178.47(16) . . . . ?
C33 C34 C39 C40 -61.36(19) . . . . ?
C33 C34 C39 C38 62.60(17) . . . . ?
C36 C30 C31 C32 177.02(17) . . . . ?
C31 C30 C36 C37 61.1(2) . . . . ?
C31 C30 C36 C35 -61.45(19) . . . . ?
